data_1532380
loop_
_publ_author_name
'Xu, Y.-Y.'
'Chen, Y.-J.'
'Huang, Y.-D.'
'Luo, Z.-D.'
'Chen, J.-T.'

_publ_section_title
;
 Growth and crystal structure of Yb Al3 (B O3)4
;
_journal_name_full 'Jiegon Huaxue'
_journal_page_first 402
_journal_page_last 404
_journal_volume 21
_journal_year 2002
_chemical_formula_sum 'Al3 B4 O12 Yb'
_chemical_name_systematic 'Yb Al3 (B O3)4'
_space_group_IT_number 155
_symmetry_space_group_name_Hall 'R 3 2"'
_symmetry_space_group_name_H-M 'R 3 2 :H'
_cell_angle_alpha 90
_cell_angle_beta 90
_cell_angle_gamma 120
_cell_formula_units_Z 3
_cell_length_a 9.251
_cell_length_b 9.251
_cell_length_c 7.189
_cell_volume 532.815
_citation_journal_id_ASTM JHUADF
_cod_data_source_file Xu_JHUADF_2002_1711.cif
_cod_data_source_block Al3B4O12Yb1
_cod_original_cell_volume 532.8151
_cod_original_formula_sum 'Al3 B4 O12 Yb1'
_cod_database_code 1532380

loop_
_symmetry_equiv_pos_as_xyz
x,y,z
-y,x-y,z
-x+y,-x,z
y,x,-z
-x,-x+y,-z
x-y,-y,-z
x+2/3,y+1/3,z+1/3
-y+2/3,x-y+1/3,z+1/3
-x+y+2/3,-x+1/3,z+1/3
y+2/3,x+1/3,-z+1/3
-x+2/3,-x+y+1/3,-z+1/3
x-y+2/3,-y+1/3,-z+1/3
x+1/3,y+2/3,z+2/3
-y+1/3,x-y+2/3,z+2/3
-x+y+1/3,-x+2/3,z+2/3
y+1/3,x+2/3,-z+2/3
-x+1/3,-x+y+2/3,-z+2/3
x-y+1/3,-y+2/3,-z+2/3

loop_
_atom_site_label
_atom_site_type_symbol
_atom_site_fract_x
_atom_site_fract_y
_atom_site_fract_z
_atom_site_occupancy
_atom_site_U_iso_or_equiv
Yb1 Yb+3 0 0 0 1 0.0
O2 O-2 0 0.1496 0.5 1 0.0
O3 O-2 0 0.4086 0.5 1 0.0
B2 B+3 0.2232 0.3333 0.8333 1 0.0
O1 O-2 0.2162 0.1827 0.814 1 0.0
B1 B+3 0 0 0.5 1 0.0
Al1 Al+3 0.1109 0.3333 0.3333 1 0.0
